data_7025172
loop_
_publ_author_name
'Ghaschghaie, Natascha'
'Hoffmann, Thomas'
'Steinborn, Martin'
'Kl\"ufers, Peter'

_publ_section_title
;
 The tridentate metal-binding sites of the common glycoses.
;
_journal_issue 23
_journal_name_full 'Dalton transactions (Cambridge, England : 2003)'
_journal_page_first 5535
_journal_page_last 5543
_journal_paper_doi 10.1039/b925537k
_journal_volume 39
_journal_year 2010
_chemical_absolute_configuration syn
_chemical_formula_sum 'C12 H35 Cr N Na4 O23.5'
_chemical_formula_weight 713.35
_chemical_name_common Na4(Cr(D-MannH-3)2)*NO3
_space_group_IT_number 4
_symmetry_cell_setting monoclinic
_symmetry_Int_Tables_number 4
_symmetry_space_group_name_Hall 'P 2yb'
_symmetry_space_group_name_H-M 'P 1 21 1'
_atom_sites_solution_hydrogens mixed
_atom_sites_solution_primary direct
_atom_sites_solution_secondary difmap
_cell_angle_alpha 90.00
_cell_angle_beta 96.1433(9)
_cell_angle_gamma 90.00
_cell_formula_units_Z 2
_cell_length_a 8.35710(10)
_cell_length_b 17.7714(3)
_cell_length_c 9.2378(2)
_cell_measurement_reflns_used 10578
_cell_measurement_temperature 293(2)
_cell_measurement_theta_max 27.485
_cell_measurement_theta_min 3.134
_cell_volume 1364.09(4)
_computing_cell_refinement 'HKL Scalepack (Otwinowski & Minor 1997)'
_computing_data_collection 'Collect (Nonius BV, 1997-2000)'
_computing_data_reduction 'HKL Denzo and Scalepack (Otwinowski & Minor 1997)'
_computing_structure_refinement 'SHELXL-97 (G. M. Sheldrick. University of G\"ottingen, 97-2 version)'
_computing_structure_solution
;
A. Altomare, M. C. Burla, M. Camalli, G. L. Cascarano, C. Giacovazzo, A.
Guagliardi, A. G. G. Moliterni, G. Polidori, R. Spagna: SIR97: a new tool for
crystal structure determination and refinement; J. Appl. Crystallogr. 1999,
32, 115-119.
;
_diffrn_ambient_temperature 293(2)
_diffrn_detector_area_resol_mean 9
_diffrn_measured_fraction_theta_full 0.997
_diffrn_measured_fraction_theta_max 0.997
_diffrn_measurement_device '95mm CCD camera on \k-goniostat'
_diffrn_measurement_device_type KappaCCD
_diffrn_radiation_collimation 0.35
_diffrn_radiation_monochromator graphite
_diffrn_radiation_source 'rotating anode'
_diffrn_radiation_type MoK\a
_diffrn_radiation_wavelength 0.71073
_diffrn_reflns_av_R_equivalents 0.0317
_diffrn_reflns_av_sigmaI/netI 0.0476
_diffrn_reflns_limit_h_max 10
_diffrn_reflns_limit_h_min -10
_diffrn_reflns_limit_k_max 22
_diffrn_reflns_limit_k_min -22
_diffrn_reflns_limit_l_max 11
_diffrn_reflns_limit_l_min -11
_diffrn_reflns_number 19477
_diffrn_reflns_theta_full 27.49
_diffrn_reflns_theta_max 27.49
_diffrn_reflns_theta_min 3.48
_exptl_absorpt_coefficient_mu 0.587
_exptl_absorpt_correction_type none
_exptl_crystal_colour green
_exptl_crystal_density_diffrn 1.737
_exptl_crystal_density_method 'not measured'
_exptl_crystal_description block
_exptl_crystal_size_max 0.15
_exptl_crystal_size_mid 0.12
_exptl_crystal_size_min 0.08
_refine_diff_density_max 0.956
_refine_diff_density_min -0.728
_refine_diff_density_rms 0.093
_refine_ls_abs_structure_details 'Flack H D (1983), Acta Cryst. A39, 876-881'
_refine_ls_abs_structure_Flack -0.01(2)
_refine_ls_extinction_method none
_refine_ls_goodness_of_fit_ref 1.023
_refine_ls_hydrogen_treatment mixed
_refine_ls_matrix_type full
_refine_ls_number_parameters 314
_refine_ls_number_reflns 6132
_refine_ls_number_restraints 1
_refine_ls_restrained_S_all 1.023
_refine_ls_R_factor_all 0.0525
_refine_ls_R_factor_gt 0.0477
_refine_ls_shift/su_max 0.000
_refine_ls_shift/su_mean 0.000
_refine_ls_structure_factor_coef Fsqd
_refine_ls_weighting_scheme calc
_refine_ls_wR_factor_gt 0.1224
_refine_ls_wR_factor_ref 0.1268
_reflns_number_gt 5709
_reflns_number_total 6132
_reflns_threshold_expression >2sigma(I)
_cod_data_source_file b925537k.txt
_cod_data_source_block cr
_cod_original_sg_symbol_H-M 'P 21'
_cod_database_code 7025172

loop_
_symmetry_equiv_pos_as_xyz
'x, y, z'
'-x, y+1/2, -z'

loop_
_atom_site_label
_atom_site_type_symbol
_atom_site_fract_x
_atom_site_fract_y
_atom_site_fract_z
_atom_site_U_iso_or_equiv
_atom_site_adp_type
_atom_site_occupancy
_atom_site_symmetry_multiplicity
_atom_site_calc_flag
_atom_site_refinement_flags
Cr1 Cr 0.78946(4) 0.204933(19) 0.97353(4) 0.01296(8) Uani 1 1 d .
Na1 Na 1.28815(11) 0.40932(5) 0.93040(11) 0.0238(2) Uani 1 1 d .
Na2 Na 0.87450(11) 0.41305(5) 1.13231(10) 0.0224(2) Uani 1 1 d .
Na3 Na 0.68989(12) 0.38429(6) 0.72548(11) 0.0250(2) Uani 1 1 d .
Na4 Na 0.49949(11) 0.10942(6) 1.07907(11) 0.0235(2) Uani 1 1 d .
C11 C 0.7964(3) 0.26581(13) 1.2535(2) 0.0163(5) Uani 1 1 d .
H11 H 0.7089 0.2700 1.3156 0.020 Uiso 1 1 calc R
C21 C 0.8585(3) 0.18466(12) 1.2532(2) 0.0164(5) Uani 1 1 d .
H21 H 0.8610 0.1614 1.3496 0.020 Uiso 1 1 calc R
C31 C 1.0305(2) 0.19832(14) 1.2100(2) 0.0159(4) Uani 1 1 d .
H31 H 1.1015 0.1561 1.2409 0.019 Uiso 1 1 calc R
C41 C 1.0830(3) 0.26954(14) 1.2945(3) 0.0172(5) Uani 1 1 d .
H41 H 1.1348 0.2551 1.3906 0.021 Uiso 1 1 calc R
C51 C 1.1951(3) 0.32214(13) 1.2231(2) 0.0163(5) Uani 1 1 d .
H51 H 1.2175 0.3659 1.2866 0.020 Uiso 1 1 calc R
C61 C 1.3544(3) 0.28351(14) 1.2032(3) 0.0206(5) Uani 1 1 d .
H611 H 1.4046 0.2652 1.2961 0.025 Uiso 1 1 calc R
H612 H 1.3363 0.2411 1.1375 0.025 Uiso 1 1 calc R
O11 O 0.74359(18) 0.28785(9) 1.11253(16) 0.0154(3) Uani 1 1 d .
O21 O 0.76682(19) 0.14216(9) 1.14621(17) 0.0172(3) Uani 1 1 d .
O31 O 1.01976(16) 0.20787(10) 1.05637(15) 0.0155(3) Uani 1 1 d .
O41 O 0.93446(18) 0.31048(9) 1.31317(17) 0.0178(3) Uani 1 1 d .
O51 O 1.11936(18) 0.34788(9) 1.08583(17) 0.0189(3) Uani 1 1 d .
H851 H 1.0289 0.3297 1.0711 0.028 Uiso 1 1 calc R
O61 O 1.45563(19) 0.33750(9) 1.14441(18) 0.0206(4) Uani 1 1 d .
H861 H 1.5423 0.3180 1.1329 0.031 Uiso 1 1 calc R
C12 C 0.7686(3) 0.22824(13) 0.6734(2) 0.0181(5) Uani 1 1 d .
H12 H 0.8533 0.2233 0.6083 0.022 Uiso 1 1 calc R
C22 C 0.7071(3) 0.15030(14) 0.7125(2) 0.0184(5) Uani 1 1 d .
H22 H 0.7011 0.1158 0.6293 0.022 Uiso 1 1 calc R
C32 C 0.5380(3) 0.17105(13) 0.7538(2) 0.0163(5) Uani 1 1 d .
H32 H 0.4666 0.1272 0.7460 0.020 Uiso 1 1 calc R
C42 C 0.4828(3) 0.22975(13) 0.6390(2) 0.0166(5) Uani 1 1 d .
H42 H 0.4283 0.2044 0.5533 0.020 Uiso 1 1 calc R
C52 C 0.3726(3) 0.29053(13) 0.6890(2) 0.0164(5) Uani 1 1 d .
H52 H 0.3487 0.3264 0.6091 0.020 Uiso 1 1 calc R
C62 C 0.2153(3) 0.25756(14) 0.7269(3) 0.0192(5) Uani 1 1 d .
H621 H 0.1645 0.2289 0.6452 0.023 Uiso 1 1 calc R
H622 H 0.2350 0.2241 0.8098 0.023 Uiso 1 1 calc R
O12 O 0.82695(18) 0.26690(9) 0.79968(17) 0.0164(3) Uani 1 1 d .
O22 O 0.80296(19) 0.12083(9) 0.83468(18) 0.0184(3) Uani 1 1 d .
O32 O 0.55821(17) 0.19907(10) 0.89917(15) 0.0151(3) Uani 1 1 d .
O42 O 0.62911(18) 0.26596(9) 0.59897(17) 0.0188(3) Uani 1 1 d .
O52 O 0.45298(19) 0.33002(9) 0.81097(17) 0.0185(3) Uani 1 1 d .
H852 H 0.4716 0.3009 0.8796 0.028 Uiso 1 1 calc R
O62 O 0.11280(19) 0.31772(10) 0.76091(18) 0.0213(4) Uani 1 1 d .
H862 H 0.0273 0.3006 0.7821 0.032 Uiso 1 1 calc R
N1 N 0.5489(3) 0.5321(2) 0.6456(3) 0.0454(9) Uani 0.922(5) 1 d P
O1 O 0.5069(3) 0.50490(15) 0.7584(3) 0.0501(8) Uani 0.922(5) 1 d P
O2 O 0.5650(4) 0.4857(2) 0.5456(3) 0.0808(12) Uani 0.922(5) 1 d P
O3 O 0.5831(4) 0.59910(18) 0.6444(4) 0.0751(11) Uani 0.922(5) 1 d P
O91 O 0.6463(2) 0.45040(11) 1.2599(2) 0.0295(4) Uani 1 1 d D
H911 H 0.583(3) 0.4146(13) 1.247(3) 0.044 Uiso 1 1 d D
H912 H 0.645(4) 0.4670(17) 1.3424(18) 0.044 Uiso 1 1 d D
O92 O 1.3883(2) 0.51406(10) 1.0639(2) 0.0281(4) Uani 1 1 d D
H921 H 1.333(3) 0.5466(14) 1.097(3) 0.042 Uiso 1 1 d D
H922 H 1.455(3) 0.5006(17) 1.131(2) 0.042 Uiso 1 1 d D
O93 O 0.8446(2) 0.46308(11) 0.8902(2) 0.0280(4) Uani 1 1 d D
H931 H 0.815(4) 0.5073(8) 0.901(4) 0.042 Uiso 1 1 d D
H932 H 0.928(2) 0.4700(17) 0.850(3) 0.042 Uiso 1 1 d D
O94 O 1.2273(2) 0.10325(10) 0.9894(2) 0.0244(4) Uani 1 1 d D
H941 H 1.196(3) 0.0844(16) 0.9082(19) 0.037 Uiso 1 1 d D
H942 H 1.157(3) 0.1343(14) 1.004(3) 0.037 Uiso 1 1 d D
O95 O 1.1338(2) 0.50148(11) 0.7956(2) 0.0302(4) Uani 1 1 d D
H951 H 1.142(4) 0.4971(18) 0.7088(14) 0.045 Uiso 1 1 d D
H952 H 1.165(4) 0.5437(10) 0.823(3) 0.045 Uiso 1 1 d D
O96 O 0.9048(2) 0.40066(12) 0.5648(2) 0.0334(4) Uani 1 1 d D
H961 H 0.990(3) 0.387(2) 0.614(3) 0.050 Uiso 1 1 d D
H962 H 0.910(4) 0.3761(18) 0.488(2) 0.050 Uiso 1 1 d D
O97 O 0.9759(3) 0.52618(12) 1.2355(2) 0.0404(5) Uani 1 1 d D
H971 H 1.040(4) 0.5576(16) 1.212(4) 0.061 Uiso 1 1 d D
H972 H 0.950(4) 0.535(2) 1.316(2) 0.061 Uiso 1 1 d D
O98 O 1.1072(5) 0.0584(2) 0.4914(3) 0.0801(11) Uani 1 1 d D
H981 H 1.104(7) 0.0131(12) 0.464(6) 0.120 Uiso 1 1 d D
H982 H 1.202(3) 0.070(3) 0.472(7) 0.120 Uiso 1 1 d D
O99 O 0.2232(6) 0.4677(3) 0.4995(5) 0.0455(18) Uani 0.481(8) 1 d P

loop_
_atom_site_aniso_label
_atom_site_aniso_U_11
_atom_site_aniso_U_22
_atom_site_aniso_U_33
_atom_site_aniso_U_23
_atom_site_aniso_U_13
_atom_site_aniso_U_12
Cr1 0.01157(16) 0.01239(16) 0.01469(16) -0.00036(15) 0.00037(12) 0.00032(14)
Na1 0.0233(5) 0.0187(5) 0.0296(5) -0.0035(4) 0.0047(4) 0.0023(4)
Na2 0.0207(5) 0.0189(5) 0.0278(5) 0.0012(4) 0.0040(4) 0.0002(4)
Na3 0.0212(5) 0.0217(5) 0.0320(5) -0.0005(4) 0.0025(4) -0.0023(4)
Na4 0.0191(5) 0.0220(5) 0.0295(5) 0.0039(4) 0.0027(4) -0.0014(4)
C11 0.0130(10) 0.0187(12) 0.0173(11) -0.0014(10) 0.0025(8) -0.0029(9)
C21 0.0169(11) 0.0176(12) 0.0142(10) 0.0021(8) 0.0001(8) -0.0014(8)
C31 0.0140(10) 0.0175(11) 0.0159(10) 0.0019(10) -0.0001(8) 0.0021(9)
C41 0.0107(10) 0.0227(12) 0.0181(11) 0.0000(10) 0.0012(8) 0.0018(9)
C51 0.0134(10) 0.0185(11) 0.0163(11) -0.0029(9) -0.0021(8) -0.0001(9)
C61 0.0146(11) 0.0197(12) 0.0273(12) 0.0019(10) 0.0010(10) -0.0007(9)
O11 0.0158(8) 0.0158(8) 0.0147(8) -0.0002(6) 0.0012(6) 0.0008(6)
O21 0.0154(8) 0.0157(8) 0.0200(8) 0.0000(7) -0.0008(6) -0.0028(6)
O31 0.0134(7) 0.0183(8) 0.0145(7) 0.0008(7) 0.0000(5) 0.0016(7)
O41 0.0110(7) 0.0209(8) 0.0214(8) -0.0054(7) 0.0010(6) 0.0008(6)
O51 0.0141(8) 0.0204(8) 0.0217(8) 0.0017(7) -0.0006(6) -0.0019(6)
O61 0.0129(8) 0.0208(9) 0.0286(9) -0.0001(7) 0.0055(7) 0.0013(6)
C12 0.0138(11) 0.0245(13) 0.0157(11) -0.0028(9) 0.0001(9) 0.0028(9)
C22 0.0188(12) 0.0176(11) 0.0183(11) -0.0054(10) -0.0007(9) 0.0027(9)
C32 0.0137(11) 0.0163(11) 0.0184(11) -0.0040(9) -0.0008(9) -0.0010(9)
C42 0.0124(11) 0.0217(12) 0.0153(10) -0.0014(9) -0.0005(8) -0.0026(8)
C52 0.0144(11) 0.0190(12) 0.0153(11) -0.0004(9) -0.0005(9) -0.0006(8)
C62 0.0144(11) 0.0211(13) 0.0216(11) 0.0006(10) -0.0003(9) -0.0010(9)
O12 0.0160(8) 0.0190(8) 0.0143(8) -0.0011(7) 0.0015(6) -0.0035(6)
O22 0.0163(8) 0.0155(8) 0.0224(8) -0.0019(7) -0.0025(6) 0.0043(6)
O32 0.0137(7) 0.0166(8) 0.0146(7) -0.0004(7) 0.0003(5) -0.0005(7)
O42 0.0137(8) 0.0236(9) 0.0193(8) 0.0036(7) 0.0026(6) -0.0007(7)
O52 0.0171(8) 0.0190(8) 0.0189(8) -0.0005(7) -0.0006(6) -0.0008(6)
O62 0.0128(8) 0.0222(9) 0.0293(9) 0.0012(7) 0.0038(7) 0.0005(7)
N1 0.0340(16) 0.068(2) 0.0332(15) -0.0109(16) -0.0016(12) 0.0136(15)
O1 0.0502(16) 0.0445(16) 0.0561(17) -0.0050(13) 0.0088(12) -0.0006(12)
O2 0.071(2) 0.122(3) 0.0512(18) -0.046(2) 0.0172(15) -0.002(2)
O3 0.092(2) 0.0459(19) 0.086(2) 0.0350(17) 0.0011(18) 0.0018(16)
O91 0.0288(10) 0.0298(11) 0.0303(10) -0.0086(9) 0.0044(8) -0.0043(8)
O92 0.0314(10) 0.0198(10) 0.0315(10) -0.0029(8) -0.0043(8) 0.0033(8)
O93 0.0307(10) 0.0236(9) 0.0300(10) -0.0037(8) 0.0047(8) 0.0002(8)
O94 0.0220(9) 0.0216(10) 0.0299(10) -0.0028(8) 0.0040(7) 0.0043(7)
O95 0.0338(11) 0.0214(10) 0.0338(11) -0.0005(8) -0.0036(9) -0.0049(8)
O96 0.0419(12) 0.0358(12) 0.0220(9) -0.0008(9) 0.0015(8) -0.0020(10)
O97 0.0472(13) 0.0345(12) 0.0423(12) -0.0077(10) 0.0183(10) -0.0249(10)
O98 0.118(3) 0.079(2) 0.0484(16) 0.0203(16) 0.0310(18) 0.047(2)
O99 0.046(3) 0.056(3) 0.036(3) 0.000(2) 0.006(2) -0.007(2)

loop_
_atom_type_symbol
_atom_type_description
_atom_type_scat_dispersion_real
_atom_type_scat_dispersion_imag
_atom_type_scat_source
C C 0.0033 0.0016 'International Tables Vol C Tables 4.2.6.8 and 6.1.1.4'
O O 0.0106 0.0060 'International Tables Vol C Tables 4.2.6.8 and 6.1.1.4'
Na Na 0.0362 0.0249 'International Tables Vol C Tables 4.2.6.8 and 6.1.1.4'
Cr Cr 0.3209 0.6236 'International Tables Vol C Tables 4.2.6.8 and 6.1.1.4'
N N 0.0061 0.0033 'International Tables Vol C Tables 4.2.6.8 and 6.1.1.4'
H H 0.0000 0.0000 'International Tables Vol C Tables 4.2.6.8 and 6.1.1.4'

loop_
_exptl_crystal_face_index_h
_exptl_crystal_face_index_k
_exptl_crystal_face_index_l
_exptl_crystal_face_perp_dist
0 0 -1 0.050000
0 0 1 0.030000
-8 5 1 0.070000
8 5 -1 0.050000
1 -17 0 0.040000
-1 17 0 0.070000

loop_
_geom_angle_atom_site_label_1
_geom_angle_atom_site_label_2
_geom_angle_atom_site_label_3
_geom_angle
O21 Cr1 O22 96.54(7)
O21 Cr1 O32 94.37(6)
O22 Cr1 O32 81.78(7)
O21 Cr1 O31 82.92(6)
O22 Cr1 O31 98.55(7)
O32 Cr1 O31 177.28(7)
O21 Cr1 O12 176.44(7)
O22 Cr1 O12 82.57(7)
O32 Cr1 O12 88.93(6)
O31 Cr1 O12 93.79(6)
O21 Cr1 O11 81.79(7)
O22 Cr1 O11 172.29(7)
O32 Cr1 O11 90.82(6)
O31 Cr1 O11 88.74(7)
O12 Cr1 O11 99.54(7)
O11 C11 O41 111.14(18)
O11 C11 C21 109.78(18)
O41 C11 C21 104.95(17)
O21 C21 C11 110.34(18)
O21 C21 C31 110.71(18)
C11 C21 C31 100.16(18)
O31 C31 C41 113.3(2)
O31 C31 C21 108.31(16)
C41 C31 C21 102.82(17)
O41 C41 C51 108.34(19)
O41 C41 C31 105.73(17)
C51 C41 C31 116.38(18)
O51 C51 C41 110.24(17)
O51 C51 C61 110.26(18)
C41 C51 C61 111.15(19)
O61 C61 C51 107.69(19)
C11 O11 Cr1 109.17(13)
C11 O41 C41 109.34(17)
O12 C12 O42 111.05(18)
O12 C12 C22 110.09(18)
O42 C12 C22 104.81(18)
O22 C22 C12 110.29(19)
O22 C22 C32 110.23(18)
C12 C22 C32 100.43(19)
O32 C32 C42 114.40(19)
O32 C32 C22 107.27(17)
C42 C32 C22 102.00(18)
O42 C42 C52 108.27(18)
O42 C42 C32 106.12(17)
C52 C42 C32 114.97(19)
O52 C52 C62 110.70(18)
O52 C52 C42 109.77(18)
C62 C52 C42 111.34(19)

loop_
_geom_bond_atom_site_label_1
_geom_bond_atom_site_label_2
_geom_bond_distance
_geom_bond_site_symmetry_2
Cr1 O21 1.9722(16) .
Cr1 O22 1.9806(16) .
Cr1 O32 1.9833(15) .
Cr1 O31 1.9943(14) .
Cr1 O12 1.9994(16) .
Cr1 O11 2.0180(16) .
Cr1 Na4 3.1953(10) .
Na1 O52 2.3294(18) 1_655
Na1 O92 2.338(2) .
Na1 O95 2.357(2) .
Na1 O62 2.5996(19) 1_655
Na1 Na4 3.9797(14) 2_757
Na1 Na3 4.0514(13) 1_655
Na1 Na2 4.1004(13) .
Na2 O97 2.344(2) .
Na2 O93 2.395(2) .
Na2 O91 2.439(2) .
Na2 O11 2.4775(19) .
Na2 O41 2.4872(19) .
Na2 C11 2.947(2) .
Na2 Na3 3.9401(14) .
Na3 O93 2.351(2) .
Na3 O42 2.4329(19) .
Na3 O12 2.4426(19) .
Na3 O96 2.466(2) .
Na3 O2 2.593(4) .
Na3 O1 2.669(3) .
Na3 C12 2.902(2) .
Na3 N1 2.940(4) .
Na3 C52 3.119(2) .
Na3 Na1 4.0514(13) 1_455
Na4 O21 2.3276(18) .
Na4 O94 2.339(2) 1_455
Na4 O32 2.3907(18) .
Na4 O1 2.393(3) 2_647
Na4 O92 2.401(2) 2_747
Na4 O3 2.723(4) 2_647
Na4 N1 2.957(3) 2_647
Na4 Na1 3.9796(14) 2_747
C11 O11 1.386(3) .
C11 O41 1.459(3) .
C11 C21 1.533(3) .
C21 O21 1.405(3) .
C21 C31 1.552(3) .
C31 O31 1.423(2) .
C31 C41 1.526(3) .
C41 O41 1.465(3) .
C41 C51 1.523(3) .
C51 O51 1.430(3) .
C51 C61 1.527(3) .
C61 O61 1.425(3) .
C12 O12 1.396(3) .
C12 O42 1.452(3) .
C12 C22 1.534(3) .
C22 O22 1.413(3) .
C22 C32 1.547(3) .
C32 O32 1.425(3) .
C32 C42 1.524(3) .
C42 O42 1.464(3) .
C42 C52 1.523(3) .
C52 O52 1.432(3) .
C52 C62 1.514(3) .
C62 O62 1.426(3) .
N1 O3 1.225(5) .
N1 O1 1.233(4) .
N1 O2 1.256(4) .
N1 Na4 2.957(3) 2_657
O1 Na4 2.393(3) 2_657
O3 Na4 2.723(4) 2_657
O92 Na4 2.401(2) 2_757
O94 Na4 2.3388(19) 1_655

loop_
_geom_torsion_atom_site_label_1
_geom_torsion_atom_site_label_2
_geom_torsion_atom_site_label_3
_geom_torsion_atom_site_label_4
_geom_torsion
O11 C11 C21 O21 -35.1(2)
O41 C11 C21 O21 -154.63(17)
Na2 C11 C21 O21 -97.1(2)
O11 C11 C21 C31 81.60(19)
O41 C11 C21 C31 -37.9(2)
Na2 C11 C21 C31 19.6(3)
O21 C21 C31 O31 35.8(3)
C11 C21 C31 O31 -80.7(2)
O21 C21 C31 C41 155.90(18)
C11 C21 C31 C41 39.5(2)
O31 C31 C41 O41 89.2(2)
C21 C31 C41 O41 -27.4(2)
O31 C31 C41 C51 -31.1(3)
C21 C31 C41 C51 -147.74(19)
O41 C41 C51 O51 -58.7(2)
C31 C41 C51 O51 60.2(2)
O41 C41 C51 C61 178.76(18)
C31 C41 C51 C61 -62.3(3)
O51 C51 C61 O61 60.9(2)
C41 C51 C61 O61 -176.51(18)
O12 C12 C22 O22 -35.0(2)
O42 C12 C22 O22 -154.47(17)
Na3 C12 C22 O22 -97.7(2)
O12 C12 C22 C32 81.3(2)
O42 C12 C22 C32 -38.2(2)
Na3 C12 C22 C32 18.5(3)
O22 C22 C32 O32 35.9(3)
C12 C22 C32 O32 -80.4(2)
O22 C22 C32 C42 156.47(18)
C12 C22 C32 C42 40.1(2)
O32 C32 C42 O42 86.8(2)
C22 C32 C42 O42 -28.6(2)
O32 C32 C42 C52 -32.8(3)
C22 C32 C42 C52 -148.26(19)
O42 C42 C52 O52 -59.2(2)
C32 C42 C52 O52 59.2(2)
O42 C42 C52 C62 177.83(17)
C32 C42 C52 C62 -63.7(3)
